data_7058361
loop_
_publ_author_name
'Anamika, Anamika'
'Agrahari, Anand K.'
'Manar, Krishna K.'
'Yadav, Chote Lal'
'Tiwari, Vinod K.'
'Drew, Michael G. B.'
'Singh, Nanhai'

_publ_section_title
;
 Highly efficient structurally characterised novel precatalysts: di- and
 mononuclear heteroleptic Cu(i) dixanthate/xanthate--phosphine complexes
 for azide--alkyne cycloadditions
;
_journal_issue 23
_journal_name_full 'New Journal of Chemistry'
_journal_page_first 8939
_journal_paper_doi 10.1039/C9NJ01551E
_journal_volume 43
_journal_year 2019
_chemical_formula_sum 'C81 H67 Cu2 N O2 P4 S4'
_chemical_formula_weight 1465.55
_space_group_crystal_system triclinic
_space_group_IT_number 2
_space_group_name_Hall '-P 1'
_space_group_name_H-M_alt 'P -1'
_symmetry_space_group_name_Hall '-P 1'
_symmetry_space_group_name_H-M 'P -1'
_atom_sites_solution_hydrogens geom
_audit_creation_method SHELXL-2016/6
_audit_update_record
;
2019-02-04 deposited with the CCDC.    2019-05-06 downloaded from the CCDC.
;
_cell_angle_alpha 88.922(9)
_cell_angle_beta 67.762(10)
_cell_angle_gamma 61.724(10)
_cell_formula_units_Z 1
_cell_length_a 12.8039(13)
_cell_length_b 12.9993(12)
_cell_length_c 13.5744(15)
_cell_measurement_reflns_used 12833
_cell_measurement_temperature 150(2)
_cell_measurement_theta_max 30.00
_cell_measurement_theta_min 3.20
_cell_volume 1805.7(4)
_computing_cell_refinement 'Crysalis, Oxford Diffraction'
_computing_data_collection 'Crysalis, Oxford Diffraction'
_computing_data_reduction 'Crysalis, Oxford Diffraction'
_computing_molecular_graphics PLATON(Spek,2004)
_computing_publication_material 'SHELXL, PLATON, WINGX (Ferrugia, 2012)'
_computing_structure_refinement 'SHELXL (Sheldrick, 2008)'
_computing_structure_solution 'SHELXS (Sheldrick, 2008)'
_diffrn_ambient_temperature 150(2)
_diffrn_measured_fraction_theta_full 0.983
_diffrn_measured_fraction_theta_max 0.974
_diffrn_measurement_device_type 'Oxford Diffaction X-Calibor System'
_diffrn_measurement_method '321 frames, counting time 10 s.'
_diffrn_radiation_monochromator graphite
_diffrn_radiation_source 'fine-focus sealed tube'
_diffrn_radiation_type MoK\a
_diffrn_radiation_wavelength 0.71073
_diffrn_reflns_av_R_equivalents 0.0529
_diffrn_reflns_av_unetI/netI 0.1368
_diffrn_reflns_Laue_measured_fraction_full 0.983
_diffrn_reflns_Laue_measured_fraction_max 0.974
_diffrn_reflns_limit_h_max 16
_diffrn_reflns_limit_h_min -12
_diffrn_reflns_limit_k_max 16
_diffrn_reflns_limit_k_min -16
_diffrn_reflns_limit_l_max 17
_diffrn_reflns_limit_l_min -12
_diffrn_reflns_number 10789
_diffrn_reflns_point_group_measured_fraction_full 0.983
_diffrn_reflns_point_group_measured_fraction_max 0.974
_diffrn_reflns_theta_full 25.242
_diffrn_reflns_theta_max 27.500
_diffrn_reflns_theta_min 3.604
_diffrn_standards_decay_% n/a
_diffrn_standards_interval_count n/a
_diffrn_standards_interval_time n/a
_exptl_absorpt_coefficient_mu 0.841
_exptl_absorpt_correction_T_max 1.000
_exptl_absorpt_correction_T_min 0.922
_exptl_absorpt_correction_type empirical
_exptl_absorpt_process_details 'ABSPACK, Oxford Diffraction Ltd'
_exptl_crystal_colour black
_exptl_crystal_density_diffrn 1.348
_exptl_crystal_density_method 'not measured'
_exptl_crystal_description block
_exptl_crystal_F_000 758
_exptl_crystal_size_max 0.23
_exptl_crystal_size_mid 0.21
_exptl_crystal_size_min 0.19
_refine_diff_density_max 0.761
_refine_diff_density_min -0.604
_refine_diff_density_rms 0.091
_refine_ls_extinction_method none
_refine_ls_goodness_of_fit_ref 0.959
_refine_ls_hydrogen_treatment constr
_refine_ls_matrix_type full
_refine_ls_number_parameters 500
_refine_ls_number_reflns 8090
_refine_ls_number_restraints 12
_refine_ls_restrained_S_all 0.959
_refine_ls_R_factor_all 0.1515
_refine_ls_R_factor_gt 0.0795
_refine_ls_shift/su_max 0.000
_refine_ls_shift/su_mean 0.000
_refine_ls_structure_factor_coef Fsqd
_refine_ls_weighting_details 'w=1/[\s^2^(Fo^2^)+(0.0648P)^2^] where P=(Fo^2^+2Fc^2^)/3'
_refine_ls_weighting_scheme calc
_refine_ls_wR_factor_gt 0.1529
_refine_ls_wR_factor_ref 0.1832
_reflns_Friedel_coverage 0.000
_reflns_number_gt 4338
_reflns_number_total 8090
_reflns_threshold_expression 'I > 2\s(I)'
_cod_data_source_file c9nj01551e2.cif
_cod_data_source_block 1
_cod_depositor_comments 'Adding full bibliography for 7058360--7058364.cif.'
_cod_database_code 7058361
_shelx_shelxl_version_number 2016/6
_shelx_space_group_comment
;
The symmetry employed for this shelxl refinement is uniquely defined
by the following loop, which should always be used as a source of
symmetry information in preference to the above space-group names.
They are only intended as comments.
;

loop_
_space_group_symop_operation_xyz
'x, y, z'
'-x, -y, -z'

loop_
_atom_site_label
_atom_site_type_symbol
_atom_site_fract_x
_atom_site_fract_y
_atom_site_fract_z
_atom_site_U_iso_or_equiv
_atom_site_adp_type
_atom_site_occupancy
_atom_site_site_symmetry_order
_atom_site_calc_flag
_atom_site_refinement_flags_posn
_atom_site_refinement_flags_adp
_atom_site_refinement_flags_occupancy
_atom_site_disorder_assembly
_atom_site_disorder_group
Cu1 Cu 0.25582(6) 0.93125(5) 0.27417(5) 0.0349(2) Uani 1 1 d . . . . .
P1 P 0.43255(14) 0.75930(12) 0.25913(11) 0.0394(4) Uani 1 1 d . . . . .
P2 P 0.15043(15) 0.95545(12) 0.16811(13) 0.0422(4) Uani 1 1 d . . . . .
S11 S 0.11400(17) 1.03964(14) 0.45529(13) 0.0664(5) Uani 1 1 d . . . . .
C12 C 0.1706(8) 1.1318(5) 0.4118(5) 0.079(2) Uani 1 1 d . . . . .
S13 S 0.28364(18) 1.10391(15) 0.28580(12) 0.0561(5) Uani 1 1 d . . . . .
O14 O 0.0681(7) 1.2397(6) 0.4910(5) 0.0369(16) Uani 0.5 1 d . . P . .
C15 C 0.0966(12) 1.3366(9) 0.4710(10) 0.050(3) Uani 0.5 1 d . . P . .
H15A H 0.188948 1.303831 0.425442 0.060 Uiso 0.5 1 calc R U P . .
H15B H 0.076241 1.379737 0.539343 0.060 Uiso 0.5 1 calc R U P . .
C21 C 0.0166(10) 1.4218(9) 0.4154(8) 0.037(2) Uani 0.5 1 d . . P . .
C22 C -0.0361(8) 1.3995(7) 0.3619(7) 0.0208(19) Uani 0.5 1 d . . P . .
H22 H -0.026188 1.324041 0.354429 0.025 Uiso 0.5 1 calc R U P . .
C23 C -0.1059(10) 1.4820(9) 0.3157(9) 0.045(3) Uani 0.5 1 d . . P . .
H23 H -0.141823 1.463449 0.275646 0.054 Uiso 0.5 1 calc R U P . .
C24 C -0.1226(10) 1.5959(9) 0.3300(8) 0.039(3) Uani 0.5 1 d . . P . .
H24 H -0.169250 1.655511 0.299490 0.047 Uiso 0.5 1 calc R U P . .
C25 C -0.0667(9) 1.6161(9) 0.3915(8) 0.033(2) Uani 0.5 1 d . . P . .
N26 N 0.0033(8) 1.5318(8) 0.4336(6) 0.039(2) Uani 0.5 1 d . . P . .
C27 C -0.0870(10) 1.7388(9) 0.4179(8) 0.038(2) Uani 0.5 1 d . . P . .
H27A H -0.005542 1.734434 0.406994 0.046 Uiso 0.5 1 calc R U P . .
H27B H -0.124260 1.791202 0.373901 0.046 Uiso 0.5 1 calc R U P . .
O28 O -0.1781(7) 1.7791(6) 0.5322(5) 0.0375(17) Uani 0.5 1 d . . P . .
C31 C 0.5792(5) 0.7204(4) 0.1367(4) 0.0412(13) Uani 1 1 d . . . . .
C32 C 0.5676(6) 0.7414(5) 0.0393(4) 0.0418(13) Uani 1 1 d . . . . .
H32 H 0.486116 0.771120 0.038407 0.050 Uiso 1 1 calc R U . . .
C33 C 0.6726(6) 0.7196(5) -0.0556(5) 0.0492(15) Uani 1 1 d . . . . .
H33 H 0.661104 0.735638 -0.118926 0.059 Uiso 1 1 calc R U . . .
C34 C 0.7939(7) 0.6743(6) -0.0570(5) 0.0666(19) Uani 1 1 d . . . . .
H34 H 0.865396 0.660260 -0.120534 0.080 Uiso 1 1 calc R U . . .
C35 C 0.8077(7) 0.6498(8) 0.0384(6) 0.096(3) Uani 1 1 d . . . . .
H35 H 0.889963 0.616594 0.038373 0.115 Uiso 1 1 calc R U . . .
C36 C 0.7029(6) 0.6736(7) 0.1319(5) 0.086(3) Uani 1 1 d . . . . .
H36 H 0.715096 0.657688 0.195041 0.104 Uiso 1 1 calc R U . . .
C41 C 0.4852(5) 0.7516(5) 0.3687(4) 0.0432(14) Uani 1 1 d . . . . .
C42 C 0.5400(8) 0.6476(6) 0.4053(6) 0.105(3) Uani 1 1 d . . . . .
H42 H 0.550136 0.578278 0.374717 0.127 Uiso 1 1 calc R U . . .
C43 C 0.5799(8) 0.6458(6) 0.4872(6) 0.107(4) Uani 1 1 d . . . . .
H43 H 0.619731 0.574538 0.509186 0.129 Uiso 1 1 calc R U . . .
C44 C 0.5619(6) 0.7453(6) 0.5349(5) 0.0572(17) Uani 1 1 d . . . . .
H44 H 0.590045 0.743149 0.589216 0.069 Uiso 1 1 calc R U . . .
C45 C 0.5019(8) 0.8501(7) 0.5038(5) 0.073(2) Uani 1 1 d . . . . .
H45 H 0.487601 0.919736 0.538179 0.087 Uiso 1 1 calc R U . . .
C46 C 0.4617(7) 0.8540(6) 0.4203(5) 0.0585(18) Uani 1 1 d . . . . .
H46 H 0.419183 0.926009 0.400431 0.070 Uiso 1 1 calc R U . . .
C51 C 0.4143(6) 0.6270(4) 0.2570(4) 0.0400(13) Uani 1 1 d . . . . .
C52 C 0.3016(6) 0.6358(5) 0.3348(5) 0.0493(15) Uani 1 1 d . . . . .
H52 H 0.239474 0.706158 0.385706 0.059 Uiso 1 1 calc R U . . .
C53 C 0.2802(7) 0.5399(6) 0.3374(5) 0.0614(17) Uani 1 1 d . . . . .
H53 H 0.204838 0.545706 0.390719 0.074 Uiso 1 1 calc R U . . .
C54 C 0.3703(7) 0.4375(6) 0.2616(5) 0.0613(18) Uani 1 1 d . . . . .
H54 H 0.356749 0.373069 0.264068 0.074 Uiso 1 1 calc R U . . .
C55 C 0.4814(7) 0.4289(5) 0.1811(5) 0.0595(18) Uani 1 1 d . . . . .
H55 H 0.540888 0.359643 0.128285 0.071 Uiso 1 1 calc R U . . .
C56 C 0.5049(6) 0.5236(4) 0.1786(5) 0.0482(15) Uani 1 1 d . . . . .
H56 H 0.580347 0.517450 0.125066 0.058 Uiso 1 1 calc R U . . .
C61 C -0.0029(6) 1.0969(5) 0.2085(5) 0.0455(15) Uani 1 1 d . . . . .
C62 C -0.0302(6) 1.1738(5) 0.1374(5) 0.0550(17) Uani 1 1 d . . . . .
H62 H 0.031554 1.154839 0.066329 0.066 Uiso 1 1 calc R U . . .
C63 C -0.1508(8) 1.2794(6) 0.1733(7) 0.068(2) Uani 1 1 d . . . . .
H63 H -0.168712 1.330911 0.125863 0.081 Uiso 1 1 calc R U . . .
C64 C -0.2439(7) 1.3080(6) 0.2791(7) 0.073(2) Uani 1 1 d . . . . .
H64 H -0.324032 1.378278 0.302424 0.088 Uiso 1 1 calc R U . . .
C65 C -0.2172(6) 1.2317(6) 0.3495(6) 0.0668(19) Uani 1 1 d . . . . .
H65 H -0.278966 1.250003 0.420562 0.080 Uiso 1 1 calc R U . . .
C66 C -0.0960(7) 1.1265(6) 0.3126(6) 0.0650(19) Uani 1 1 d . . . . .
H66 H -0.078079 1.075093 0.360067 0.078 Uiso 1 1 calc R U . . .
C71 C 0.2424(6) 0.9543(4) 0.0285(4) 0.0432(14) Uani 1 1 d . . . . .
C72 C 0.2452(6) 0.8990(5) -0.0614(5) 0.0479(15) Uani 1 1 d . . . . .
H72 H 0.197395 0.860548 -0.050256 0.058 Uiso 1 1 calc R U . . .
C73 C 0.3182(6) 0.9012(5) -0.1657(5) 0.0596(18) Uani 1 1 d . . . . .
H73 H 0.318972 0.863988 -0.224052 0.072 Uiso 1 1 calc R U . . .
C74 C 0.3893(7) 0.9571(5) -0.1847(5) 0.0581(17) Uani 1 1 d . . . . .
H74 H 0.438262 0.957711 -0.255515 0.070 Uiso 1 1 calc R U . . .
C75 C 0.3880(7) 1.0122(6) -0.0990(5) 0.068(2) Uani 1 1 d . . . . .
H75 H 0.434370 1.052213 -0.111211 0.081 Uiso 1 1 calc R U . . .
C76 C 0.3179(7) 1.0082(5) 0.0054(5) 0.0574(18) Uani 1 1 d . . . . .
H76 H 0.321176 1.042934 0.062599 0.069 Uiso 1 1 calc R U . . .
C81A C 0.0877(17) 0.8480(11) 0.1773(14) 0.030(4) Uani 0.44(2) 1 d G . P A 1
C82A C 0.1866(15) 0.7298(13) 0.1355(11) 0.036(5) Uani 0.44(2) 1 d G . P A 1
H82A H 0.273566 0.709976 0.108785 0.043 Uiso 0.44(2) 1 calc R U P A 1
C83A C 0.1554(17) 0.6411(10) 0.1336(12) 0.046(4) Uani 0.44(2) 1 d G U P A 1
H83A H 0.221583 0.562010 0.105607 0.055 Uiso 0.44(2) 1 calc R U P A 1
C84A C 0.0254(19) 0.6707(11) 0.173(2) 0.065(6) Uani 0.44(2) 1 d G . P A 1
H84A H 0.004552 0.611345 0.172210 0.078 Uiso 0.44(2) 1 calc R U P A 1
C85A C -0.0735(16) 0.7889(12) 0.215(3) 0.095(9) Uani 0.44(2) 1 d G . P A 1
H85A H -0.160496 0.808647 0.241991 0.115 Uiso 0.44(2) 1 calc R U P A 1
C86A C -0.0424(16) 0.8775(9) 0.217(2) 0.065(7) Uani 0.44(2) 1 d G . P A 1
H86A H -0.108515 0.956615 0.245170 0.078 Uiso 0.44(2) 1 calc R U P A 1
C81B C 0.1208(10) 0.8381(8) 0.1398(11) 0.031(3) Uani 0.56(2) 1 d G . P A 2
C82B C 0.2186(8) 0.7198(9) 0.1181(10) 0.041(4) Uani 0.56(2) 1 d G . P A 2
H82B H 0.299978 0.701573 0.113708 0.049 Uiso 0.56(2) 1 calc R U P A 2
C83B C 0.1948(9) 0.6288(7) 0.1030(10) 0.034(3) Uani 0.56(2) 1 d G U P A 2
H83B H 0.260218 0.549717 0.088506 0.041 Uiso 0.56(2) 1 calc R U P A 2
C84B C 0.0731(11) 0.6561(6) 0.1096(11) 0.044(3) Uani 0.56(2) 1 d G . P A 2
H84B H 0.057205 0.595225 0.099472 0.052 Uiso 0.56(2) 1 calc R U P A 2
C85B C -0.0247(10) 0.7743(7) 0.1312(13) 0.043(4) Uani 0.56(2) 1 d G . P A 2
H85B H -0.106050 0.792590 0.135640 0.052 Uiso 0.56(2) 1 calc R U P A 2
C86B C -0.0008(10) 0.8653(6) 0.1463(12) 0.042(4) Uani 0.56(2) 1 d G . P A 2
H86B H -0.066292 0.944449 0.160842 0.051 Uiso 0.56(2) 1 calc R U P A 2

loop_
_atom_site_aniso_label
_atom_site_aniso_U_11
_atom_site_aniso_U_22
_atom_site_aniso_U_33
_atom_site_aniso_U_23
_atom_site_aniso_U_13
_atom_site_aniso_U_12
Cu1 0.0419(4) 0.0261(3) 0.0403(4) 0.0050(3) -0.0253(3) -0.0137(3)
P1 0.0461(9) 0.0289(7) 0.0376(8) 0.0014(6) -0.0279(7) -0.0068(6)
P2 0.0568(10) 0.0277(7) 0.0631(10) 0.0153(7) -0.0449(8) -0.0218(7)
S11 0.0671(11) 0.0385(9) 0.0436(9) 0.0161(8) 0.0024(8) -0.0098(8)
C12 0.165(7) 0.029(3) 0.031(3) 0.010(3) -0.036(4) -0.043(4)
S13 0.1008(14) 0.0638(11) 0.0453(9) 0.0257(8) -0.0412(9) -0.0644(11)
O14 0.046(5) 0.028(4) 0.036(4) -0.001(3) -0.018(4) -0.017(3)
C15 0.059(8) 0.029(6) 0.064(8) -0.013(6) -0.034(7) -0.016(6)
C21 0.029(6) 0.022(5) 0.046(6) 0.001(5) -0.007(5) -0.010(5)
C22 0.023(5) 0.006(4) 0.024(5) -0.006(4) -0.012(4) 0.001(4)
C23 0.032(6) 0.043(7) 0.046(6) -0.030(5) 0.006(5) -0.024(5)
C24 0.052(7) 0.035(6) 0.032(6) 0.003(5) -0.020(5) -0.022(5)
C25 0.027(6) 0.039(6) 0.029(5) 0.001(5) -0.004(4) -0.020(5)
N26 0.038(5) 0.038(5) 0.035(5) -0.005(4) -0.012(4) -0.018(4)
C27 0.047(7) 0.037(6) 0.028(5) 0.004(5) -0.006(5) -0.027(5)
O28 0.044(5) 0.030(4) 0.034(4) -0.008(3) -0.009(3) -0.021(4)
C31 0.049(4) 0.031(3) 0.040(3) -0.001(3) -0.024(3) -0.013(3)
C32 0.055(4) 0.035(3) 0.046(3) 0.012(3) -0.032(3) -0.023(3)
C33 0.073(5) 0.038(3) 0.048(4) 0.009(3) -0.026(3) -0.035(3)
C34 0.062(5) 0.062(5) 0.047(4) -0.011(3) -0.008(3) -0.021(4)
C35 0.043(4) 0.134(8) 0.057(5) -0.015(5) -0.020(4) -0.004(4)
C36 0.040(4) 0.127(7) 0.037(4) -0.006(4) -0.018(3) 0.000(4)
C41 0.044(3) 0.036(3) 0.029(3) -0.007(2) -0.019(3) -0.003(3)
C42 0.145(7) 0.035(4) 0.100(6) -0.018(4) -0.101(6) 0.020(4)
C43 0.141(7) 0.047(4) 0.088(5) -0.021(4) -0.097(6) 0.025(4)
C44 0.047(4) 0.079(5) 0.036(3) 0.001(3) -0.025(3) -0.018(3)
C45 0.140(7) 0.081(5) 0.060(4) 0.030(4) -0.070(5) -0.081(5)
C46 0.095(5) 0.064(4) 0.062(4) 0.031(4) -0.059(4) -0.055(4)
C51 0.054(4) 0.028(3) 0.034(3) 0.006(2) -0.028(3) -0.009(3)
C52 0.058(4) 0.036(3) 0.036(3) 0.005(3) -0.020(3) -0.010(3)
C53 0.077(5) 0.054(4) 0.049(4) 0.019(4) -0.023(4) -0.033(4)
C54 0.099(6) 0.044(4) 0.050(4) 0.021(3) -0.039(4) -0.036(4)
C55 0.090(5) 0.026(3) 0.053(4) 0.005(3) -0.040(4) -0.014(3)
C56 0.058(4) 0.024(3) 0.050(4) 0.002(3) -0.028(3) -0.007(3)
C61 0.053(4) 0.034(3) 0.079(4) 0.023(3) -0.048(4) -0.028(3)
C62 0.066(4) 0.033(3) 0.083(5) 0.012(3) -0.057(4) -0.018(3)
C63 0.091(6) 0.037(4) 0.106(6) 0.026(4) -0.079(5) -0.026(4)
C64 0.066(5) 0.033(4) 0.133(7) 0.005(4) -0.065(5) -0.016(3)
C65 0.051(4) 0.056(4) 0.101(6) 0.017(4) -0.046(4) -0.021(3)
C66 0.059(5) 0.054(4) 0.108(6) 0.041(4) -0.053(5) -0.035(4)
C71 0.066(4) 0.028(3) 0.055(3) 0.013(3) -0.049(3) -0.019(3)
C72 0.049(4) 0.036(3) 0.066(4) 0.000(3) -0.037(3) -0.016(3)
C73 0.068(5) 0.047(4) 0.064(4) -0.009(3) -0.047(4) -0.014(3)
C74 0.087(5) 0.049(4) 0.052(4) 0.007(3) -0.047(4) -0.031(4)
C75 0.136(7) 0.059(4) 0.054(4) 0.028(3) -0.056(4) -0.071(5)
C76 0.112(6) 0.053(4) 0.048(4) 0.027(3) -0.052(4) -0.057(4)
C81A 0.050(10) 0.025(7) 0.033(11) 0.020(6) -0.035(9) -0.019(7)
C82A 0.053(9) 0.045(12) 0.041(9) 0.027(9) -0.037(8) -0.035(9)
C83A 0.051(6) 0.040(6) 0.046(6) 0.012(4) -0.027(4) -0.017(4)
C84A 0.094(15) 0.063(11) 0.083(17) 0.044(11) -0.053(14) -0.063(11)
C85A 0.076(14) 0.093(15) 0.13(3) 0.008(15) -0.020(16) -0.069(13)
C86A 0.066(13) 0.037(9) 0.11(2) 0.015(10) -0.050(14) -0.027(9)
C81B 0.036(7) 0.045(8) 0.023(7) 0.014(5) -0.012(6) -0.027(6)
C82B 0.050(7) 0.024(8) 0.053(9) 0.006(7) -0.032(6) -0.014(5)
C83B 0.037(5) 0.033(4) 0.031(4) 0.004(3) -0.017(4) -0.015(3)
C84B 0.060(9) 0.038(6) 0.053(9) 0.020(6) -0.031(7) -0.035(6)
C85B 0.031(7) 0.045(6) 0.059(10) 0.012(6) -0.019(6) -0.023(5)
C86B 0.036(7) 0.026(5) 0.066(10) 0.002(6) -0.025(7) -0.013(5)

loop_
_atom_type_symbol
_atom_type_description
_atom_type_scat_dispersion_real
_atom_type_scat_dispersion_imag
_atom_type_scat_source
C C 0.0033 0.0016 'International Tables Vol C Tables 4.2.6.8 and 6.1.1.4'
H H 0.0000 0.0000 'International Tables Vol C Tables 4.2.6.8 and 6.1.1.4'
N N 0.0061 0.0033 'International Tables Vol C Tables 4.2.6.8 and 6.1.1.4'
O O 0.0106 0.0060 'International Tables Vol C Tables 4.2.6.8 and 6.1.1.4'
Cu Cu 0.3201 1.2651 'International Tables Vol C Tables 4.2.6.8 and 6.1.1.4'
P P 0.1023 0.0942 'International Tables Vol C Tables 4.2.6.8 and 6.1.1.4'
S S 0.1246 0.1234 'International Tables Vol C Tables 4.2.6.8 and 6.1.1.4'

loop_
_geom_angle_atom_site_label_1
_geom_angle_atom_site_label_2
_geom_angle_atom_site_label_3
_geom_angle
_geom_angle_site_symmetry_1
_geom_angle_site_symmetry_3
P1 Cu1 P2 123.29(6) . .
P1 Cu1 S11 114.24(6) . .
P2 Cu1 S11 113.24(7) . .
P1 Cu1 S13 112.71(6) . .
P2 Cu1 S13 108.19(5) . .
S11 Cu1 S13 74.65(6) . .
C31 P1 C41 103.6(2) . .
C31 P1 C51 104.0(2) . .
C41 P1 C51 102.9(2) . .
C31 P1 Cu1 114.49(17) . .
C41 P1 Cu1 115.69(17) . .
C51 P1 Cu1 114.67(18) . .
C71 P2 C81B 96.8(5) . .
C71 P2 C61 103.1(3) . .
C81B P2 C61 107.6(4) . .
C71 P2 C81A 111.4(6) . .
C61 P2 C81A 99.9(5) . .
C71 P2 Cu1 113.73(17) . .
C81B P2 Cu1 118.5(4) . .
C61 P2 Cu1 114.68(18) . .
C81A P2 Cu1 112.8(4) . .
C12 S11 Cu1 82.7(2) . .
O14 C12 O28 49.6(4) . 2_586
O14 C12 S11 100.3(5) . .
O28 C12 S11 132.9(5) 2_586 .
O14 C12 S13 133.7(5) . .
O28 C12 S13 101.6(5) 2_586 .
S11 C12 S13 122.3(4) . .
C12 S13 Cu1 80.3(2) . .
O28 O14 C27 67.1(6) 2_586 2_586
O28 O14 C12 65.7(6) 2_586 .
C27 O14 C12 116.7(7) 2_586 .
O28 O14 C15 59.9(6) 2_586 .
C27 O14 C15 76.7(7) 2_586 .
C12 O14 C15 111.0(8) . .
O14 C15 C21 110.6(8) . .
O14 C15 H15A 109.5 . .
C21 C15 H15A 109.5 . .
O14 C15 H15B 109.5 . .
C21 C15 H15B 109.5 . .
H15A C15 H15B 108.1 . .
C22 C21 N26 122.8(9) . .
C22 C21 C15 126.8(9) . .
N26 C21 C15 110.3(8) . .
C21 C22 C23 122.2(9) . .
C21 C22 H22 118.9 . .
C23 C22 H22 118.9 . .
C22 C23 C24 118.2(9) . .
C22 C23 H23 120.9 . .
C24 C23 H23 120.9 . .
C25 C24 C23 117.1(10) . .
C25 C24 H24 121.4 . .
C23 C24 H24 121.4 . .
N26 C25 C24 122.8(9) . .
N26 C25 C27 116.1(8) . .
C24 C25 C27 121.1(9) . .
N26 C25 H15B 52.5(9) . 2_586
C24 C25 H15B 138.7(13) . 2_586
C27 C25 H15B 78.3(10) . 2_586
C25 N26 C21 116.9(8) . .
C25 N26 C15 71.3(7) . 2_586
C21 N26 C15 139.9(8) . 2_586
C25 N26 H15B 42.4(8) . 2_586
C21 N26 H15B 134.8(10) . 2_586
C15 N26 H15B 29.9(4) 2_586 2_586
O28 C27 C25 102.8(7) . .
O28 C27 H27A 111.2 . .
C25 C27 H27A 111.2 . .
O28 C27 H27B 111.2 . .
C25 C27 H27B 111.2 . .
H27A C27 H27B 109.1 . .
O14 O28 C15 69.1(7) 2_586 2_586
O14 O28 C12 64.7(5) 2_586 2_586
C15 O28 C12 117.0(7) 2_586 2_586
O14 O28 C27 62.5(6) 2_586 .
C15 O28 C27 78.5(8) 2_586 .
C12 O28 C27 112.7(7) 2_586 .
C36 C31 C32 116.0(5) . .
C36 C31 P1 125.3(4) . .
C32 C31 P1 118.7(4) . .
C33 C32 C31 122.2(5) . .
C33 C32 H32 118.9 . .
C31 C32 H32 118.9 . .
C34 C33 C32 120.2(6) . .
C34 C33 H33 119.9 . .
C32 C33 H33 119.9 . .
C33 C34 C35 118.3(6) . .
C33 C34 H34 120.8 . .
C35 C34 H34 120.8 . .
C36 C35 C34 120.9(6) . .
C36 C35 H35 119.5 . .
C34 C35 H35 119.5 . .
C35 C36 C31 122.3(6) . .
C35 C36 H36 118.8 . .
C31 C36 H36 118.8 . .
C46 C41 C42 118.7(5) . .
C46 C41 P1 118.5(4) . .
C42 C41 P1 122.6(4) . .
C41 C42 C43 120.5(7) . .
C41 C42 H42 119.7 . .
C43 C42 H42 119.7 . .
C44 C43 C42 120.7(6) . .
C44 C43 H43 119.7 . .
C42 C43 H43 119.7 . .
C43 C44 C45 119.7(5) . .
C43 C44 H44 120.2 . .
C45 C44 H44 120.2 . .
C44 C45 C46 120.6(6) . .
C44 C45 H45 119.7 . .
C46 C45 H45 119.7 . .
C41 C46 C45 119.5(6) . .
C41 C46 H46 120.2 . .
C45 C46 H46 120.2 . .
C52 C51 C56 119.8(5) . .
C52 C51 P1 117.1(4) . .
C56 C51 P1 123.0(5) . .
C51 C52 C53 120.4(6) . .
C51 C52 H52 119.8 . .
C53 C52 H52 119.8 . .
C54 C53 C52 119.8(6) . .
C54 C53 H53 120.1 . .
C52 C53 H53 120.1 . .
C53 C54 C55 120.5(6) . .
C53 C54 H54 119.8 . .
C55 C54 H54 119.8 . .
C54 C55 C56 120.3(6) . .
C54 C55 H55 119.9 . .
C56 C55 H55 119.9 . .
C51 C56 C55 119.2(6) . .
C51 C56 H56 120.4 . .
C55 C56 H56 120.4 . .
C66 C61 C62 118.9(6) . .
C66 C61 P2 118.1(4) . .
C62 C61 P2 122.9(5) . .
C61 C62 C63 119.8(7) . .
C61 C62 H62 120.1 . .
C63 C62 H62 120.1 . .
C64 C63 C62 120.5(6) . .
C64 C63 H63 119.8 . .
C62 C63 H63 119.8 . .
C65 C64 C63 119.8(7) . .
C65 C64 H64 120.1 . .
C63 C64 H64 120.1 . .
C64 C65 C66 119.1(7) . .
C64 C65 H65 120.5 . .
C66 C65 H65 120.5 . .
C61 C66 C65 121.9(6) . .
C61 C66 H66 119.0 . .
C65 C66 H66 119.0 . .
C76 C71 C72 116.3(5) . .
C76 C71 P2 119.8(4) . .
C72 C71 P2 123.9(5) . .
C73 C72 C71 120.7(5) . .
C73 C72 H72 119.6 . .
C71 C72 H72 119.6 . .
C74 C73 C72 121.1(5) . .
C74 C73 H73 119.5 . .
C72 C73 H73 119.5 . .
C73 C74 C75 119.6(6) . .
C73 C74 H74 120.2 . .
C75 C74 H74 120.2 . .
C74 C75 C76 119.8(6) . .
C74 C75 H75 120.1 . .
C76 C75 H75 120.1 . .
C75 C76 C71 122.5(5) . .
C75 C76 H76 118.7 . .
C71 C76 H76 118.7 . .
C82A C81A C86A 120.0 . .
C82A C81A P2 113.5(8) . .
C86A C81A P2 126.5(8) . .
C81A C82A C83A 120.0 . .
C81A C82A H82A 120.0 . .
C83A C82A H82A 120.0 . .
C84A C83A C82A 120.0 . .
C84A C83A H83A 120.0 . .
C82A C83A H83A 120.0 . .
C83A C84A C85A 120.0 . .
C83A C84A H84A 120.0 . .
C85A C84A H84A 120.0 . .
C86A C85A C84A 120.0 . .
C86A C85A H85A 120.0 . .
C84A C85A H85A 120.0 . .
C85A C86A C81A 120.0 . .
C85A C86A H86A 120.0 . .
C81A C86A H86A 120.0 . .
C82B C81B C86B 120.0 . .
C82B C81B P2 119.2(6) . .
C86B C81B P2 120.6(6) . .
C83B C82B C81B 120.0 . .
C83B C82B H82B 120.0 . .
C81B C82B H82B 120.0 . .
C82B C83B C84B 120.0 . .
C82B C83B H83B 120.0 . .
C84B C83B H83B 120.0 . .
C85B C84B C83B 120.0 . .
C85B C84B H84B 120.0 . .
C83B C84B H84B 120.0 . .
C84B C85B C86B 120.0 . .
C84B C85B H85B 120.0 . .
C86B C85B H85B 120.0 . .
C85B C86B C81B 120.0 . .
C85B C86B H86B 120.0 . .
C81B C86B H86B 120.0 . .

loop_
_geom_bond_atom_site_label_1
_geom_bond_atom_site_label_2
_geom_bond_distance
_geom_bond_site_symmetry_2
Cu1 P1 2.2436(15) .
Cu1 P2 2.2459(13) .
Cu1 S11 2.3778(18) .
Cu1 S13 2.4500(15) .
P1 C31 1.820(6) .
P1 C41 1.835(5) .
P1 C51 1.844(6) .
P2 C71 1.809(6) .
P2 C81B 1.817(7) .
P2 C61 1.828(6) .
P2 C81A 1.896(9) .
S11 C12 1.668(7) .
C12 O14 1.445(9) .
C12 O28 1.457(8) 2_586
C12 S13 1.675(7) .
O14 O28 1.218(8) 2_586
O14 C27 1.404(11) 2_586
O14 C15 1.463(12) .
C15 C21 1.524(14) .
C15 H15A 0.9700 .
C15 H15B 0.9700 .
C21 C22 1.277(12) .
C21 N26 1.372(12) .
C22 C23 1.354(13) .
C22 H22 0.9300 .
C23 C24 1.398(13) .
C23 H23 0.9300 .
C24 C25 1.384(12) .
C24 H24 0.9300 .
C25 N26 1.329(12) .
C25 C27 1.516(13) .
C27 O28 1.457(11) .
C27 H27A 0.9700 .
C27 H27B 0.9700 .
C31 C36 1.376(8) .
C31 C32 1.394(7) .
C32 C33 1.373(8) .
C32 H32 0.9300 .
C33 C34 1.369(8) .
C33 H33 0.9300 .
C34 C35 1.383(9) .
C34 H34 0.9300 .
C35 C36 1.357(9) .
C35 H35 0.9300 .
C36 H36 0.9300 .
C41 C46 1.359(7) .
C41 C42 1.380(8) .
C42 C43 1.384(8) .
C42 H42 0.9300 .
C43 C44 1.335(9) .
C43 H43 0.9300 .
C44 C45 1.363(8) .
C44 H44 0.9300 .
C45 C46 1.403(7) .
C45 H45 0.9300 .
C46 H46 0.9300 .
C51 C52 1.381(8) .
C51 C56 1.388(7) .
C52 C53 1.395(8) .
C52 H52 0.9300 .
C53 C54 1.364(8) .
C53 H53 0.9300 .
C54 C55 1.382(9) .
C54 H54 0.9300 .
C55 C56 1.396(8) .
C55 H55 0.9300 .
C56 H56 0.9300 .
C61 C66 1.370(9) .
C61 C62 1.392(7) .
C62 C63 1.398(8) .
C62 H62 0.9300 .
C63 C64 1.388(9) .
C63 H63 0.9300 .
C64 C65 1.380(9) .
C64 H64 0.9300 .
C65 C66 1.399(8) .
C65 H65 0.9300 .
C66 H66 0.9300 .
C71 C76 1.388(7) .
C71 C72 1.408(7) .
C72 C73 1.379(8) .
C72 H72 0.9300 .
C73 C74 1.366(8) .
C73 H73 0.9300 .
C74 C75 1.369(7) .
C74 H74 0.9300 .
C75 C76 1.377(8) .
C75 H75 0.9300 .
C76 H76 0.9300 .
C81A C82A 1.3900 .
C81A C86A 1.3900 .
C82A C83A 1.3900 .
C82A H82A 0.9300 .
C83A C84A 1.3900 .
C83A H83A 0.9300 .
C84A C85A 1.3900 .
C84A H84A 0.9300 .
C85A C86A 1.3900 .
C85A H85A 0.9300 .
C86A H86A 0.9300 .
C81B C82B 1.3900 .
C81B C86B 1.3900 .
C82B C83B 1.3900 .
C82B H82B 0.9300 .
C83B C84B 1.3900 .
C83B H83B 0.9300 .
C84B C85B 1.3900 .
C84B H84B 0.9300 .
C85B C86B 1.3900 .
C85B H85B 0.9300 .
C86B H86B 0.9300 .
